data_7044651
loop_
_publ_author_name
'Carmos dos Santos, Nadia Alessandra'
'Natali, Mirco'
'Badetti, Elena'
'Wurst, Klaus'
'Licini, Giulia'
'ZONTA, CRISTIANO'

_publ_section_title
;
 Cobalt, nickel, and iron complexes of
 8-hydroxyquinoline-di(2-picolyl)amine for light-driven hydrogen evolution
;
_journal_name_full 'Dalton Transactions'
_journal_paper_doi 10.1039/C7DT02666H
_journal_year 2017
_chemical_formula_sum 'C50 H48 Cl3 Fe2 N11 O15'
_chemical_formula_weight 1261.04
_space_group_crystal_system triclinic
_space_group_IT_number 2
_space_group_name_Hall '-P 1'
_space_group_name_H-M_alt 'P -1'
_symmetry_space_group_name_Hall '-P 1'
_symmetry_space_group_name_H-M 'P -1'
_atom_sites_solution_hydrogens mixed
_audit_creation_method SHELXL-2014/7
_audit_update_record
;
2017-06-14 deposited with the CCDC.
2017-11-03 downloaded from the CCDC.
;
_cell_angle_alpha 86.2019(14)
_cell_angle_beta 83.5197(14)
_cell_angle_gamma 68.4545(13)
_cell_formula_units_Z 2
_cell_length_a 12.5578(4)
_cell_length_b 12.6591(5)
_cell_length_c 18.4393(6)
_cell_measurement_reflns_used 9695
_cell_measurement_temperature 183(2)
_cell_measurement_theta_max 25.3
_cell_measurement_theta_min 2.2
_cell_volume 2708.09(17)
_computing_cell_refinement 'Bruker SAINT-V 8.34A'
_computing_data_collection 'Bruker Apex II'
_computing_data_reduction 'Bruker SAINT-V 8.34A'
_computing_structure_refinement 'SHELXL-2014/7 (Sheldrick, 2014)'
_computing_structure_solution 'SHELXTL-XT-2014/4 (Bruker AXS, 2014)'
_diffrn_ambient_temperature 183(2)
_diffrn_detector_area_resol_mean 10.4
_diffrn_measured_fraction_theta_full 0.999
_diffrn_measured_fraction_theta_max 0.999
_diffrn_measurement_device_type 'Bruker D8 QUEST PHOTON 100'
_diffrn_measurement_method '\f and \w scans'
_diffrn_radiation_monochromator 'multi layered optics'
_diffrn_radiation_type MoK\a
_diffrn_radiation_wavelength 0.71073
_diffrn_reflns_av_R_equivalents 0.0457
_diffrn_reflns_av_unetI/netI 0.0241
_diffrn_reflns_Laue_measured_fraction_full 0.999
_diffrn_reflns_Laue_measured_fraction_max 0.999
_diffrn_reflns_limit_h_max 15
_diffrn_reflns_limit_h_min -15
_diffrn_reflns_limit_k_max 15
_diffrn_reflns_limit_k_min -15
_diffrn_reflns_limit_l_max 22
_diffrn_reflns_limit_l_min -22
_diffrn_reflns_number 80654
_diffrn_reflns_point_group_measured_fraction_full 0.999
_diffrn_reflns_point_group_measured_fraction_max 0.999
_diffrn_reflns_theta_full 25.242
_diffrn_reflns_theta_max 25.250
_diffrn_reflns_theta_min 2.150
_diffrn_source 'Incoatec Microfocus'
_exptl_absorpt_coefficient_mu 0.762
_exptl_absorpt_correction_T_max 0.915
_exptl_absorpt_correction_T_min 0.845
_exptl_absorpt_correction_type multi-scan
_exptl_absorpt_process_details 'Bruker SADABS-2014/5)'
_exptl_crystal_colour black
_exptl_crystal_density_diffrn 1.546
_exptl_crystal_description prism
_exptl_crystal_F_000 1296
_exptl_crystal_size_max 0.170
_exptl_crystal_size_mid 0.150
_exptl_crystal_size_min 0.120
_refine_diff_density_max 0.726
_refine_diff_density_min -0.478
_refine_diff_density_rms 0.062
_refine_ls_extinction_method none
_refine_ls_goodness_of_fit_ref 1.040
_refine_ls_hydrogen_treatment mixed
_refine_ls_matrix_type full
_refine_ls_number_parameters 737
_refine_ls_number_reflns 9786
_refine_ls_number_restraints 1
_refine_ls_restrained_S_all 1.040
_refine_ls_R_factor_all 0.0513
_refine_ls_R_factor_gt 0.0393
_refine_ls_shift/su_max 0.000
_refine_ls_shift/su_mean 0.000
_refine_ls_structure_factor_coef Fsqd
_refine_ls_weighting_details 'w=1/[\s^2^(Fo^2^)+(0.0574P)^2^+2.3799P] where P=(Fo^2^+2Fc^2^)/3'
_refine_ls_weighting_scheme calc
_refine_ls_wR_factor_gt 0.1021
_refine_ls_wR_factor_ref 0.1082
_reflns_Friedel_coverage 0.000
_reflns_number_gt 8202
_reflns_number_total 9786
_reflns_threshold_expression 'I > 2\s(I)'
_cod_data_source_file c7dt02666h2.cif
_cod_data_source_block fe
_cod_database_code 7044651
_shelx_shelxl_version_number 2014/7
_shelx_space_group_comment
;
The symmetry employed for this shelxl refinement is uniquely defined
by the following loop, which should always be used as a source of
symmetry information in preference to the above space-group names.
They are only intended as comments.
;
_shelx_estimated_absorpt_t_min 0.881
_shelx_estimated_absorpt_t_max 0.914

loop_
_space_group_symop_operation_xyz
'x, y, z'
'-x, -y, -z'

loop_
_atom_site_label
_atom_site_type_symbol
_atom_site_fract_x
_atom_site_fract_y
_atom_site_fract_z
_atom_site_U_iso_or_equiv
_atom_site_adp_type
_atom_site_occupancy
_atom_site_site_symmetry_order
_atom_site_calc_flag
_atom_site_refinement_flags_posn
_atom_site_refinement_flags_adp
Fe1 Fe 0.64642(3) 0.42066(3) 0.25759(2) 0.02295(10) Uani 1 1 d . .
Fe2 Fe 0.79006(3) 0.11124(3) 0.22822(2) 0.02187(10) Uani 1 1 d . .
Cl1 Cl 1.32684(6) -0.11169(6) 0.11078(4) 0.03441(16) Uani 1 1 d . .
Cl2 Cl 0.16452(6) 0.38066(6) 0.18112(4) 0.04060(18) Uani 1 1 d . .
Cl3 Cl 0.14254(6) 0.71887(7) 0.42926(4) 0.04665(19) Uani 1 1 d . .
O1 O 0.79454(15) 0.40217(16) 0.28592(10) 0.0328(4) Uani 1 1 d . .
O2 O 0.68349(14) 0.05008(14) 0.19589(10) 0.0285(4) Uani 1 1 d . .
O3 O 0.67662(15) 0.26751(14) 0.22548(10) 0.0268(4) Uani 1 1 d D .
H3O H 0.636(3) 0.272(3) 0.1934(14) 0.050(10) Uiso 1 1 d D .
O4 O 1.2997(3) -0.0196(3) 0.15808(17) 0.0871(10) Uani 1 1 d . .
O5 O 1.3068(2) -0.0641(3) 0.03897(13) 0.0682(7) Uani 1 1 d . .
O6 O 1.44387(19) -0.1823(2) 0.11440(15) 0.0666(7) Uani 1 1 d . .
O7 O 1.2548(2) -0.1736(2) 0.13430(16) 0.0685(7) Uani 1 1 d . .
O8 O 0.1732(2) 0.3518(3) 0.25753(14) 0.0788(9) Uani 1 1 d . .
O9 O 0.2298(2) 0.2826(2) 0.13954(16) 0.0656(7) Uani 1 1 d . .
O10 O 0.04727(19) 0.4206(2) 0.16672(15) 0.0626(7) Uani 1 1 d . .
O11 O 0.2126(2) 0.4658(2) 0.16268(14) 0.0557(6) Uani 1 1 d . .
O12 O 0.1517(2) 0.6308(2) 0.38122(16) 0.0713(8) Uani 1 1 d . .
O13 O 0.2312(2) 0.7613(3) 0.40466(15) 0.0745(8) Uani 1 1 d . .
O14 O 0.1557(2) 0.6765(3) 0.50255(15) 0.0749(8) Uani 1 1 d . .
O15 O 0.0332(2) 0.8085(2) 0.42649(14) 0.0685(7) Uani 1 1 d . .
N1 N 0.45908(18) 0.52576(17) 0.23919(11) 0.0257(5) Uani 1 1 d . .
N2 N 0.61505(18) 0.58427(18) 0.29184(11) 0.0264(5) Uani 1 1 d . .
N3 N 0.55495(19) 0.39628(18) 0.35587(11) 0.0286(5) Uani 1 1 d . .
N4 N 0.65776(18) 0.47610(17) 0.14799(11) 0.0253(5) Uani 1 1 d . .
N5 N 0.96440(17) 0.09367(18) 0.26660(11) 0.0256(5) Uani 1 1 d . .
N6 N 0.89095(17) -0.05996(17) 0.22173(11) 0.0239(4) Uani 1 1 d . .
N7 N 0.76418(18) 0.09768(18) 0.34229(11) 0.0282(5) Uani 1 1 d . .
N8 N 0.88454(18) 0.14191(18) 0.13202(11) 0.0265(5) Uani 1 1 d . .
C1 C 0.4196(2) 0.6427(2) 0.26841(15) 0.0327(6) Uani 1 1 d . .
H1A H 0.3843 0.6988 0.2298 0.039 Uiso 1 1 calc R U
H1B H 0.3599 0.6501 0.3097 0.039 Uiso 1 1 calc R U
C2 C 0.5152(2) 0.6691(2) 0.29364(14) 0.0297(6) Uani 1 1 d . .
C3 C 0.5043(3) 0.7752(2) 0.32016(16) 0.0418(7) Uani 1 1 d . .
H3 H 0.4323 0.8366 0.3220 0.050 Uiso 1 1 calc R U
C4 C 0.5980(3) 0.7887(3) 0.34302(16) 0.0463(8) Uani 1 1 d . .
H4 H 0.5907 0.8602 0.3606 0.056 Uiso 1 1 calc R U
C5 C 0.7058(3) 0.6983(3) 0.34109(15) 0.0392(7) Uani 1 1 d . .
C6 C 0.7083(2) 0.5954(2) 0.31512(13) 0.0302(6) Uani 1 1 d . .
C7 C 0.8069(2) 0.4948(3) 0.31110(14) 0.0334(6) Uani 1 1 d . .
C8 C 0.9061(3) 0.4992(3) 0.33309(16) 0.0476(8) Uani 1 1 d . .
H8 H 0.9746 0.4336 0.3313 0.057 Uiso 1 1 calc R U
C9 C 0.9048(3) 0.6021(4) 0.35836(18) 0.0563(10) Uani 1 1 d . .
H9 H 0.9740 0.6043 0.3731 0.068 Uiso 1 1 calc R U
C10 C 0.8097(3) 0.6986(3) 0.36274(17) 0.0523(9) Uani 1 1 d . .
H10 H 0.8132 0.7660 0.3803 0.063 Uiso 1 1 calc R U
C11 C 0.3960(2) 0.4589(3) 0.28076(16) 0.0361(6) Uani 1 1 d . .
H11A H 0.4069 0.3900 0.2538 0.043 Uiso 1 1 calc R U
H11B H 0.3127 0.5049 0.2868 0.043 Uiso 1 1 calc R U
C12 C 0.4414(2) 0.4253(2) 0.35497(16) 0.0356(6) Uani 1 1 d . .
C13 C 0.3721(3) 0.4233(3) 0.41825(18) 0.0518(9) Uani 1 1 d . .
H13 H 0.2912 0.4466 0.4176 0.062 Uiso 1 1 calc R U
C14 C 0.4230(3) 0.3865(3) 0.48304(19) 0.0590(10) Uani 1 1 d . .
H14 H 0.3768 0.3835 0.5270 0.071 Uiso 1 1 calc R U
C15 C 0.5386(3) 0.3548(3) 0.48353(17) 0.0509(9) Uani 1 1 d . .
H15 H 0.5742 0.3284 0.5274 0.061 Uiso 1 1 calc R U
C16 C 0.6029(3) 0.3617(2) 0.41946(15) 0.0369(7) Uani 1 1 d . .
H16 H 0.6836 0.3416 0.4198 0.044 Uiso 1 1 calc R U
C17 C 0.4500(2) 0.5298(2) 0.15941(14) 0.0305(6) Uani 1 1 d . .
H17A H 0.3858 0.5996 0.1464 0.037 Uiso 1 1 calc R U
H17B H 0.4325 0.4636 0.1464 0.037 Uiso 1 1 calc R U
C18 C 0.5602(2) 0.5284(2) 0.11621(13) 0.0264(5) Uani 1 1 d . .
C19 C 0.5623(3) 0.5712(2) 0.04517(14) 0.0346(6) Uani 1 1 d . .
H19 H 0.4926 0.6109 0.0238 0.042 Uiso 1 1 calc R U
C20 C 0.6668(3) 0.5555(3) 0.00594(15) 0.0401(7) Uani 1 1 d . .
H20 H 0.6698 0.5830 -0.0432 0.048 Uiso 1 1 calc R U
C21 C 0.7673(3) 0.4994(3) 0.03843(16) 0.0401(7) Uani 1 1 d . .
H21 H 0.8400 0.4870 0.0119 0.048 Uiso 1 1 calc R U
C22 C 0.7601(2) 0.4620(2) 0.10985(15) 0.0325(6) Uani 1 1 d . .
H22 H 0.8288 0.4253 0.1329 0.039 Uiso 1 1 calc R U
C101 C 1.0472(2) -0.0268(2) 0.26542(15) 0.0315(6) Uani 1 1 d . .
H10A H 1.1179 -0.0307 0.2341 0.038 Uiso 1 1 calc R U
H10B H 1.0688 -0.0516 0.3155 0.038 Uiso 1 1 calc R U
C102 C 0.9988(2) -0.1062(2) 0.23758(13) 0.0267(5) Uani 1 1 d . .
C103 C 1.0601(2) -0.2233(2) 0.22797(16) 0.0351(6) Uani 1 1 d . .
H103 H 1.1375 -0.2566 0.2395 0.042 Uiso 1 1 calc R U
C104 C 1.0082(2) -0.2882(2) 0.20217(16) 0.0367(7) Uani 1 1 d . .
H104 H 1.0499 -0.3671 0.1959 0.044 Uiso 1 1 calc R U
C105 C 0.8926(2) -0.2401(2) 0.18446(14) 0.0296(6) Uani 1 1 d . .
C106 C 0.8374(2) -0.1234(2) 0.19595(13) 0.0246(5) Uani 1 1 d . .
C107 C 0.7228(2) -0.0614(2) 0.18198(13) 0.0258(5) Uani 1 1 d . .
C108 C 0.6621(2) -0.1192(2) 0.15596(15) 0.0318(6) Uani 1 1 d . .
H108 H 0.5843 -0.0806 0.1461 0.038 Uiso 1 1 calc R U
C109 C 0.7169(3) -0.2372(2) 0.14404(16) 0.0365(6) Uani 1 1 d . .
H109 H 0.6743 -0.2766 0.1260 0.044 Uiso 1 1 calc R U
C110 C 0.8284(3) -0.2969(2) 0.15733(16) 0.0357(6) Uani 1 1 d . .
H110 H 0.8622 -0.3759 0.1484 0.043 Uiso 1 1 calc R U
C111 C 0.9383(2) 0.1362(2) 0.34237(14) 0.0308(6) Uani 1 1 d . .
H11C H 0.9117 0.2202 0.3410 0.037 Uiso 1 1 calc R U
H11D H 1.0088 0.1062 0.3683 0.037 Uiso 1 1 calc R U
C112 C 0.8467(2) 0.0987(2) 0.38232(14) 0.0290(6) Uani 1 1 d . .
C113 C 0.8415(3) 0.0738(3) 0.45645(15) 0.0402(7) Uani 1 1 d . .
H113 H 0.9014 0.0730 0.4840 0.048 Uiso 1 1 calc R U
C114 C 0.7487(3) 0.0504(3) 0.48991(17) 0.0488(8) Uani 1 1 d . .
H114 H 0.7440 0.0331 0.5408 0.059 Uiso 1 1 calc R U
C115 C 0.6629(3) 0.0523(3) 0.44905(17) 0.0474(8) Uani 1 1 d . .
H115 H 0.5973 0.0381 0.4714 0.057 Uiso 1 1 calc R U
C116 C 0.6738(3) 0.0750(2) 0.37546(16) 0.0384(7) Uani 1 1 d . .
H116 H 0.6155 0.0746 0.3469 0.046 Uiso 1 1 calc R U
C117 C 1.0078(2) 0.1677(2) 0.21538(14) 0.0292(6) Uani 1 1 d . .
H11E H 1.0918 0.1452 0.2172 0.035 Uiso 1 1 calc R U
H11F H 0.9705 0.2477 0.2304 0.035 Uiso 1 1 calc R U
C118 C 0.9830(2) 0.1580(2) 0.13879(14) 0.0278(6) Uani 1 1 d . .
C119 C 1.0536(3) 0.1705(3) 0.07877(16) 0.0400(7) Uani 1 1 d . .
H119 H 1.1235 0.1804 0.0844 0.048 Uiso 1 1 calc R U
C120 C 1.0201(3) 0.1682(3) 0.00965(17) 0.0517(9) Uani 1 1 d . .
H120 H 1.0672 0.1769 -0.0327 0.062 Uiso 1 1 calc R U
C121 C 0.9187(3) 0.1534(3) 0.00286(16) 0.0473(8) Uani 1 1 d . .
H121 H 0.8946 0.1527 -0.0440 0.057 Uiso 1 1 calc R U
C122 C 0.8528(2) 0.1396(2) 0.06466(14) 0.0352(6) Uani 1 1 d . .
H122 H 0.7833 0.1281 0.0600 0.042 Uiso 1 1 calc R U
N9 N 0.3607(4) 0.1653(4) 0.4580(3) 0.0936(13) Uani 1 1 d . .
N10 N 1.2337(3) 0.0533(3) 0.33266(17) 0.0658(9) Uani 1 1 d . .
N11 N 0.5351(2) 0.2618(2) 0.11448(15) 0.0503(7) Uani 1 1 d . .
C23 C 0.2646(4) 0.2193(4) 0.4522(2) 0.0684(11) Uani 1 1 d . .
C24 C 0.1430(4) 0.2859(5) 0.4432(2) 0.0855(14) Uani 1 1 d . .
H24A H 0.1288 0.2842 0.3922 0.128 Uiso 1 1 calc R U
H24B H 0.1250 0.3647 0.4566 0.128 Uiso 1 1 calc R U
H24C H 0.0942 0.2533 0.4748 0.128 Uiso 1 1 calc R U
C25 C 1.3061(3) 0.0786(3) 0.30207(18) 0.0514(8) Uani 1 1 d . .
C26 C 1.3957(3) 0.1124(4) 0.2652(2) 0.0636(10) Uani 1 1 d . .
H26A H 1.3665 0.1622 0.2232 0.095 Uiso 1 1 calc R U
H26B H 1.4607 0.0448 0.2482 0.095 Uiso 1 1 calc R U
H26C H 1.4211 0.1531 0.2988 0.095 Uiso 1 1 calc R U
C27 C 0.4981(3) 0.2064(2) 0.08778(16) 0.0376(7) Uani 1 1 d . .
C28 C 0.4507(3) 0.1355(3) 0.05334(18) 0.0468(8) Uani 1 1 d . .
H28A H 0.5132 0.0659 0.0366 0.070 Uiso 1 1 calc R U
H28B H 0.4110 0.1771 0.0115 0.070 Uiso 1 1 calc R U
H28C H 0.3962 0.1158 0.0887 0.070 Uiso 1 1 calc R U

loop_
_atom_site_aniso_label
_atom_site_aniso_U_11
_atom_site_aniso_U_22
_atom_site_aniso_U_33
_atom_site_aniso_U_23
_atom_site_aniso_U_13
_atom_site_aniso_U_12
Fe1 0.02456(19) 0.01993(19) 0.02245(19) -0.00156(14) -0.00387(14) -0.00518(14)
Fe2 0.02273(18) 0.01809(18) 0.02415(19) -0.00128(14) -0.00546(14) -0.00559(14)
Cl1 0.0299(3) 0.0369(4) 0.0374(4) -0.0024(3) -0.0010(3) -0.0136(3)
Cl2 0.0331(4) 0.0317(4) 0.0533(4) -0.0065(3) 0.0067(3) -0.0097(3)
Cl3 0.0379(4) 0.0535(5) 0.0469(4) -0.0041(4) -0.0085(3) -0.0128(3)
O1 0.0271(9) 0.0349(11) 0.0339(10) -0.0053(8) -0.0056(8) -0.0069(8)
O2 0.0267(9) 0.0203(9) 0.0388(10) -0.0021(8) -0.0099(8) -0.0066(7)
O3 0.0306(10) 0.0203(9) 0.0272(9) -0.0011(7) -0.0095(8) -0.0045(7)
O4 0.110(2) 0.075(2) 0.081(2) -0.0398(17) 0.0180(18) -0.0409(19)
O5 0.0564(15) 0.101(2) 0.0481(14) 0.0157(14) -0.0090(12) -0.0314(15)
O6 0.0330(12) 0.0710(18) 0.0878(19) 0.0118(14) -0.0093(12) -0.0107(12)
O7 0.0556(15) 0.0753(18) 0.090(2) 0.0203(15) -0.0141(14) -0.0436(14)
O8 0.0724(18) 0.094(2) 0.0495(15) 0.0165(14) 0.0096(13) -0.0132(16)
O9 0.0492(14) 0.0448(14) 0.095(2) -0.0318(13) 0.0007(13) -0.0045(11)
O10 0.0388(13) 0.0535(15) 0.0911(19) -0.0095(13) -0.0075(12) -0.0100(11)
O11 0.0515(14) 0.0462(14) 0.0725(16) -0.0053(12) 0.0087(12) -0.0251(11)
O12 0.0595(16) 0.0650(17) 0.090(2) -0.0228(15) -0.0279(14) -0.0138(13)
O13 0.0671(17) 0.101(2) 0.0690(17) -0.0315(16) 0.0218(14) -0.0497(17)
O14 0.0750(18) 0.090(2) 0.0618(17) 0.0224(15) -0.0226(14) -0.0325(16)
O15 0.0487(14) 0.0659(17) 0.0665(17) -0.0004(13) -0.0042(12) 0.0073(12)
N1 0.0280(11) 0.0236(11) 0.0254(11) 0.0023(9) -0.0031(9) -0.0095(9)
N2 0.0329(12) 0.0254(11) 0.0217(10) -0.0003(9) -0.0020(9) -0.0118(10)
N3 0.0344(12) 0.0224(11) 0.0248(11) 0.0005(9) -0.0030(9) -0.0057(9)
N4 0.0311(11) 0.0204(11) 0.0246(11) -0.0018(8) -0.0019(9) -0.0095(9)
N5 0.0258(11) 0.0256(11) 0.0255(11) -0.0017(9) -0.0061(9) -0.0085(9)
N6 0.0250(11) 0.0195(10) 0.0258(11) 0.0001(8) -0.0042(8) -0.0059(9)
N7 0.0308(12) 0.0252(11) 0.0270(11) 0.0010(9) -0.0032(9) -0.0085(9)
N8 0.0276(11) 0.0241(11) 0.0267(11) 0.0000(9) -0.0055(9) -0.0072(9)
C1 0.0294(14) 0.0256(14) 0.0344(15) -0.0014(11) -0.0027(11) 0.0000(11)
C2 0.0402(15) 0.0222(13) 0.0239(13) -0.0002(10) 0.0014(11) -0.0096(12)
C3 0.058(2) 0.0224(14) 0.0374(16) -0.0035(12) 0.0022(14) -0.0076(14)
C4 0.078(2) 0.0325(17) 0.0363(16) -0.0058(13) -0.0001(16) -0.0308(17)
C5 0.0601(19) 0.0462(18) 0.0229(14) -0.0027(12) 0.0002(13) -0.0340(16)
C6 0.0385(15) 0.0387(16) 0.0197(12) -0.0019(11) 0.0003(11) -0.0223(13)
C7 0.0355(15) 0.0472(17) 0.0222(13) -0.0030(12) -0.0022(11) -0.0202(13)
C8 0.0366(16) 0.073(2) 0.0380(17) -0.0057(16) -0.0062(13) -0.0245(16)
C9 0.058(2) 0.092(3) 0.0422(18) -0.0061(18) -0.0082(16) -0.052(2)
C10 0.075(2) 0.070(2) 0.0351(17) -0.0074(16) -0.0022(16) -0.053(2)
C11 0.0303(14) 0.0377(16) 0.0421(16) 0.0089(13) -0.0042(12) -0.0158(12)
C12 0.0383(16) 0.0297(15) 0.0373(15) 0.0089(12) -0.0023(12) -0.0126(12)
C13 0.0445(18) 0.054(2) 0.0489(19) 0.0174(16) 0.0059(15) -0.0143(16)
C14 0.070(2) 0.061(2) 0.0389(18) 0.0151(16) 0.0093(17) -0.0218(19)
C15 0.069(2) 0.0441(19) 0.0305(16) 0.0096(14) -0.0065(15) -0.0106(17)
C16 0.0442(16) 0.0295(15) 0.0306(15) 0.0007(12) -0.0056(12) -0.0054(13)
C17 0.0321(14) 0.0319(15) 0.0291(14) 0.0024(11) -0.0083(11) -0.0125(12)
C18 0.0366(14) 0.0196(12) 0.0245(13) -0.0016(10) -0.0055(11) -0.0110(11)
C19 0.0466(17) 0.0300(15) 0.0286(14) 0.0035(11) -0.0112(12) -0.0142(13)
C20 0.0590(19) 0.0389(17) 0.0247(14) 0.0020(12) -0.0010(13) -0.0220(15)
C21 0.0456(17) 0.0395(17) 0.0347(16) -0.0049(13) 0.0091(13) -0.0179(14)
C22 0.0356(15) 0.0264(14) 0.0339(15) -0.0031(11) -0.0001(12) -0.0100(12)
C101 0.0232(13) 0.0278(14) 0.0401(15) 0.0001(12) -0.0078(11) -0.0040(11)
C102 0.0264(13) 0.0244(13) 0.0262(13) 0.0026(10) -0.0024(10) -0.0061(11)
C103 0.0284(14) 0.0265(14) 0.0454(17) 0.0046(12) -0.0036(12) -0.0049(12)
C104 0.0348(15) 0.0205(14) 0.0492(17) -0.0011(12) 0.0018(13) -0.0050(12)
C105 0.0359(14) 0.0211(13) 0.0296(14) -0.0011(11) 0.0014(11) -0.0091(11)
C106 0.0303(13) 0.0217(13) 0.0224(12) 0.0005(10) -0.0018(10) -0.0106(11)
C107 0.0312(13) 0.0237(13) 0.0231(12) 0.0001(10) -0.0031(10) -0.0104(11)
C108 0.0342(14) 0.0283(14) 0.0355(15) -0.0011(11) -0.0083(12) -0.0131(12)
C109 0.0463(17) 0.0303(15) 0.0397(16) -0.0041(12) -0.0063(13) -0.0208(13)
C110 0.0458(17) 0.0191(13) 0.0425(16) -0.0057(12) 0.0010(13) -0.0129(12)
C111 0.0322(14) 0.0360(15) 0.0259(13) -0.0038(11) -0.0088(11) -0.0122(12)
C112 0.0318(14) 0.0257(14) 0.0259(13) -0.0016(11) -0.0054(11) -0.0053(11)
C113 0.0447(17) 0.0409(17) 0.0286(15) 0.0010(12) -0.0091(13) -0.0068(14)
C114 0.060(2) 0.051(2) 0.0297(16) 0.0070(14) 0.0014(15) -0.0159(17)
C115 0.0510(19) 0.051(2) 0.0416(18) 0.0072(15) 0.0040(15) -0.0245(16)
C116 0.0386(16) 0.0383(16) 0.0403(16) 0.0038(13) -0.0022(13) -0.0174(13)
C117 0.0281(13) 0.0317(14) 0.0316(14) 0.0007(11) -0.0052(11) -0.0149(11)
C118 0.0303(14) 0.0239(13) 0.0281(13) -0.0001(10) -0.0049(11) -0.0081(11)
C119 0.0377(16) 0.0509(19) 0.0347(16) 0.0010(13) -0.0008(13) -0.0210(14)
C120 0.056(2) 0.072(2) 0.0306(16) 0.0037(15) 0.0053(14) -0.0302(18)
C121 0.059(2) 0.062(2) 0.0253(15) 0.0001(14) -0.0078(14) -0.0258(17)
C122 0.0371(15) 0.0401(16) 0.0290(14) -0.0002(12) -0.0100(12) -0.0130(13)
N9 0.091(3) 0.077(3) 0.128(4) 0.020(2) -0.044(3) -0.043(2)
N10 0.075(2) 0.082(2) 0.0515(18) 0.0018(16) -0.0122(16) -0.041(2)
N11 0.0571(17) 0.0375(15) 0.0546(17) -0.0002(13) -0.0289(14) -0.0087(13)
C23 0.086(3) 0.069(3) 0.062(2) 0.004(2) -0.015(2) -0.041(2)
C24 0.069(3) 0.115(4) 0.067(3) 0.005(3) -0.005(2) -0.030(3)
C25 0.0449(19) 0.059(2) 0.0445(19) 0.0055(16) -0.0069(15) -0.0124(17)
C26 0.0436(19) 0.079(3) 0.060(2) 0.012(2) -0.0030(17) -0.0162(19)
C27 0.0431(16) 0.0308(15) 0.0333(15) 0.0028(12) -0.0082(13) -0.0062(13)
C28 0.0537(19) 0.0459(19) 0.0451(18) -0.0113(15) 0.0048(15) -0.0244(16)

loop_
_atom_type_symbol
_atom_type_description
_atom_type_scat_dispersion_real
_atom_type_scat_dispersion_imag
_atom_type_scat_source
C C 0.0033 0.0016 'International Tables Vol C Tables 4.2.6.8 and 6.1.1.4'
H H 0.0000 0.0000 'International Tables Vol C Tables 4.2.6.8 and 6.1.1.4'
N N 0.0061 0.0033 'International Tables Vol C Tables 4.2.6.8 and 6.1.1.4'
O O 0.0106 0.0060 'International Tables Vol C Tables 4.2.6.8 and 6.1.1.4'
Cl Cl 0.1484 0.1585 'International Tables Vol C Tables 4.2.6.8 and 6.1.1.4'
Fe Fe 0.3463 0.8444 'International Tables Vol C Tables 4.2.6.8 and 6.1.1.4'

loop_
_geom_angle_atom_site_label_1
_geom_angle_atom_site_label_2
_geom_angle_atom_site_label_3
_geom_angle
O1 Fe1 O3 100.27(8)
O1 Fe1 N2 79.45(8)
O3 Fe1 N2 179.70(8)
O1 Fe1 N3 103.73(8)
O3 Fe1 N3 92.82(8)
N2 Fe1 N3 87.36(8)
O1 Fe1 N4 102.16(8)
O3 Fe1 N4 89.69(8)
N2 Fe1 N4 90.26(8)
N3 Fe1 N4 153.08(9)
O1 Fe1 N1 153.11(8)
O3 Fe1 N1 106.59(8)
N2 Fe1 N1 73.69(8)
N3 Fe1 N1 76.64(8)
N4 Fe1 N1 76.97(8)
O2 Fe2 O3 92.02(7)
O2 Fe2 N6 78.75(8)
O3 Fe2 N6 170.55(8)
O2 Fe2 N7 102.89(8)
O3 Fe2 N7 92.62(8)
N6 Fe2 N7 91.43(8)
O2 Fe2 N8 105.51(8)
O3 Fe2 N8 91.77(8)
N6 Fe2 N8 88.80(8)
N7 Fe2 N8 151.06(9)
O2 Fe2 N5 152.94(7)
O3 Fe2 N5 115.02(8)
N6 Fe2 N5 74.26(8)
N7 Fe2 N5 76.14(8)
N8 Fe2 N5 76.10(8)
O7 Cl1 O4 108.41(18)
O7 Cl1 O6 110.04(16)
O4 Cl1 O6 108.8(2)
O7 Cl1 O5 111.40(16)
O4 Cl1 O5 106.95(19)
O6 Cl1 O5 111.13(16)
O10 Cl2 O11 110.76(15)
O10 Cl2 O9 110.44(16)
O11 Cl2 O9 108.49(15)
O10 Cl2 O8 109.60(17)
O11 Cl2 O8 108.33(18)
O9 Cl2 O8 109.18(18)
O13 Cl3 O14 109.51(18)
O13 Cl3 O15 109.39(19)
O14 Cl3 O15 109.30(17)
O13 Cl3 O12 107.60(17)
O14 Cl3 O12 111.20(19)
O15 Cl3 O12 109.82(17)
C7 O1 Fe1 117.16(16)
C107 O2 Fe2 117.74(15)
Fe1 O3 Fe2 142.07(10)
Fe1 O3 H3O 108(2)
Fe2 O3 H3O 108(2)
C11 N1 C17 112.8(2)
C11 N1 C1 110.3(2)
C17 N1 C1 111.1(2)
C11 N1 Fe1 102.52(15)
C17 N1 Fe1 107.12(15)
C1 N1 Fe1 112.73(15)
C2 N2 C6 121.7(2)
C2 N2 Fe1 125.30(18)
C6 N2 Fe1 113.01(17)
C12 N3 C16 119.5(2)
C12 N3 Fe1 116.55(17)
C16 N3 Fe1 123.77(19)
C18 N4 C22 119.8(2)
C18 N4 Fe1 118.56(17)
C22 N4 Fe1 121.61(18)
C117 N5 C111 111.9(2)
C117 N5 C101 111.3(2)
C111 N5 C101 110.5(2)
C117 N5 Fe2 105.13(14)
C111 N5 Fe2 105.80(14)
C101 N5 Fe2 112.05(15)
C102 N6 C106 121.1(2)
C102 N6 Fe2 125.35(17)
C106 N6 Fe2 113.51(16)
C112 N7 C116 119.2(2)
C112 N7 Fe2 118.87(17)
C116 N7 Fe2 121.49(19)
C118 N8 C122 119.4(2)
C118 N8 Fe2 118.05(17)
C122 N8 Fe2 122.46(18)
C2 C1 N1 112.4(2)
C2 C1 H1A 109.1
N1 C1 H1A 109.1
C2 C1 H1B 109.1
N1 C1 H1B 109.1
H1A C1 H1B 107.9
N2 C2 C3 119.8(3)
N2 C2 C1 115.4(2)
C3 C2 C1 124.7(3)
C4 C3 C2 119.4(3)
C4 C3 H3 120.3
C2 C3 H3 120.3
C3 C4 C5 121.2(3)
C3 C4 H4 119.4
C5 C4 H4 119.4
C6 C5 C10 116.5(3)
C6 C5 C4 115.5(3)
C10 C5 C4 128.0(3)
N2 C6 C5 122.3(3)
N2 C6 C7 113.9(2)
C5 C6 C7 123.8(3)
O1 C7 C8 125.9(3)
O1 C7 C6 116.5(2)
C8 C7 C6 117.6(3)
C7 C8 C9 119.0(3)
C7 C8 H8 120.5
C9 C8 H8 120.5
C10 C9 C8 123.4(3)
C10 C9 H9 118.3
C8 C9 H9 118.3
C9 C10 C5 119.7(3)
C9 C10 H10 120.2
C5 C10 H10 120.2
N1 C11 C12 109.0(2)
N1 C11 H11A 109.9
C12 C11 H11A 109.9
N1 C11 H11B 109.9
C12 C11 H11B 109.9
H11A C11 H11B 108.3
N3 C12 C13 121.0(3)
N3 C12 C11 115.7(2)
C13 C12 C11 123.3(3)
C12 C13 C14 118.8(3)
C12 C13 H13 120.6
C14 C13 H13 120.6
C15 C14 C13 120.1(3)
C15 C14 H14 119.9
C13 C14 H14 119.9
C14 C15 C16 118.7(3)
C14 C15 H15 120.7
C16 C15 H15 120.7
N3 C16 C15 121.9(3)
N3 C16 H16 119.0
C15 C16 H16 119.0
N1 C17 C18 111.4(2)
N1 C17 H17A 109.3
C18 C17 H17A 109.3
N1 C17 H17B 109.3
C18 C17 H17B 109.3
H17A C17 H17B 108.0
N4 C18 C19 121.0(2)
N4 C18 C17 116.7(2)
C19 C18 C17 122.1(2)
C20 C19 C18 119.2(3)
C20 C19 H19 120.4
C18 C19 H19 120.4
C19 C20 C21 119.6(3)
C19 C20 H20 120.2
C21 C20 H20 120.2
C22 C21 C20 118.8(3)
C22 C21 H21 120.6
C20 C21 H21 120.6
N4 C22 C21 121.5(3)
N4 C22 H22 119.2
C21 C22 H22 119.2
C102 C101 N5 112.7(2)
C102 C101 H10A 109.1
N5 C101 H10A 109.1
C102 C101 H10B 109.1
N5 C101 H10B 109.1
H10A C101 H10B 107.8
N6 C102 C103 120.0(2)
N6 C102 C101 115.6(2)
C103 C102 C101 124.4(2)
C104 C103 C102 119.8(3)
C104 C103 H103 120.1
C102 C103 H103 120.1
C103 C104 C105 121.0(3)
C103 C104 H104 119.5
C105 C104 H104 119.5
C106 C105 C110 117.2(2)
C106 C105 C104 115.7(2)
C110 C105 C104 127.1(2)
N6 C106 C105 122.3(2)
N6 C106 C107 113.9(2)
C105 C106 C107 123.7(2)
O2 C107 C108 126.3(2)
O2 C107 C106 115.9(2)
C108 C107 C106 117.8(2)
C107 C108 C109 119.1(3)
C107 C108 H108 120.5
C109 C108 H108 120.5
C110 C109 C108 122.9(3)
C110 C109 H109 118.6
C108 C109 H109 118.6
C109 C110 C105 119.3(2)
C109 C110 H110 120.3
C105 C110 H110 120.3
N5 C111 C112 109.7(2)
N5 C111 H11C 109.7
C112 C111 H11C 109.7
N5 C111 H11D 109.7
C112 C111 H11D 109.7
H11C C111 H11D 108.2
N7 C112 C113 121.1(3)
N7 C112 C111 115.6(2)
C113 C112 C111 123.1(2)
C114 C113 C112 119.3(3)
C114 C113 H113 120.4
C112 C113 H113 120.4
C113 C114 C115 119.5(3)
C113 C114 H114 120.3
C115 C114 H114 120.3
C116 C115 C114 118.7(3)
C116 C115 H115 120.7
C114 C115 H115 120.7
N7 C116 C115 122.2(3)
N7 C116 H116 118.9
C115 C116 H116 118.9
N5 C117 C118 110.5(2)
N5 C117 H11E 109.6
C118 C117 H11E 109.6
N5 C117 H11F 109.6
C118 C117 H11F 109.6
H11E C117 H11F 108.1
N8 C118 C119 121.7(2)
N8 C118 C117 116.1(2)
C119 C118 C117 122.2(2)
C118 C119 C120 118.5(3)
C118 C119 H119 120.7
C120 C119 H119 120.7
C121 C120 C119 119.7(3)
C121 C120 H120 120.2
C119 C120 H120 120.2
C122 C121 C120 119.2(3)
C122 C121 H121 120.4
C120 C121 H121 120.4
N8 C122 C121 121.5(3)
N8 C122 H122 119.2
C121 C122 H122 119.2
N9 C23 C24 178.5(5)
C23 C24 H24A 109.5
C23 C24 H24B 109.5
H24A C24 H24B 109.5
C23 C24 H24C 109.5
H24A C24 H24C 109.5
H24B C24 H24C 109.5
N10 C25 C26 178.6(4)
C25 C26 H26A 109.5
C25 C26 H26B 109.5
H26A C26 H26B 109.5
C25 C26 H26C 109.5
H26A C26 H26C 109.5
H26B C26 H26C 109.5
N11 C27 C28 179.9(4)
C27 C28 H28A 109.5
C27 C28 H28B 109.5
H28A C28 H28B 109.5
C27 C28 H28C 109.5
H28A C28 H28C 109.5
H28B C28 H28C 109.5

loop_
_geom_bond_atom_site_label_1
_geom_bond_atom_site_label_2
_geom_bond_distance
Fe1 O1 1.9159(18)
Fe1 O3 1.9530(18)
Fe1 N2 2.088(2)
Fe1 N3 2.101(2)
Fe1 N4 2.102(2)
Fe1 N1 2.289(2)
Fe2 O2 1.9359(17)
Fe2 O3 1.9694(17)
Fe2 N6 2.074(2)
Fe2 N7 2.097(2)
Fe2 N8 2.116(2)
Fe2 N5 2.305(2)
Cl1 O7 1.417(2)
Cl1 O4 1.419(3)
Cl1 O6 1.419(2)
Cl1 O5 1.428(2)
Cl2 O10 1.421(2)
Cl2 O11 1.423(2)
Cl2 O9 1.427(2)
Cl2 O8 1.438(3)
Cl3 O13 1.424(3)
Cl3 O14 1.425(3)
Cl3 O15 1.428(2)
Cl3 O12 1.433(3)
O1 C7 1.355(3)
O2 C107 1.345(3)
O3 H3O 0.812(18)
N1 C11 1.484(3)
N1 C17 1.485(3)
N1 C1 1.495(3)
N2 C2 1.317(3)
N2 C6 1.348(3)
N3 C12 1.337(4)
N3 C16 1.352(4)
N4 C18 1.341(3)
N4 C22 1.350(3)
N5 C117 1.487(3)
N5 C111 1.489(3)
N5 C101 1.497(3)
N6 C102 1.322(3)
N6 C106 1.358(3)
N7 C112 1.342(3)
N7 C116 1.344(3)
N8 C118 1.345(3)
N8 C122 1.352(3)
C1 C2 1.486(4)
C1 H1A 0.9900
C1 H1B 0.9900
C2 C3 1.414(4)
C3 C4 1.364(5)
C3 H3 0.9500
C4 C5 1.414(5)
C4 H4 0.9500
C5 C6 1.406(4)
C5 C10 1.408(5)
C6 C7 1.412(4)
C7 C8 1.373(4)
C8 C9 1.407(5)
C8 H8 0.9500
C9 C10 1.358(5)
C9 H9 0.9500
C10 H10 0.9500
C11 C12 1.517(4)
C11 H11A 0.9900
C11 H11B 0.9900
C12 C13 1.379(4)
C13 C14 1.390(5)
C13 H13 0.9500
C14 C15 1.358(5)
C14 H14 0.9500
C15 C16 1.370(4)
C15 H15 0.9500
C16 H16 0.9500
C17 C18 1.512(4)
C17 H17A 0.9900
C17 H17B 0.9900
C18 C19 1.385(4)
C19 C20 1.377(4)
C19 H19 0.9500
C20 C21 1.383(4)
C20 H20 0.9500
C21 C22 1.374(4)
C21 H21 0.9500
C22 H22 0.9500
C101 C102 1.494(4)
C101 H10A 0.9900
C101 H10B 0.9900
C102 C103 1.409(4)
C103 C104 1.357(4)
C103 H103 0.9500
C104 C105 1.420(4)
C104 H104 0.9500
C105 C106 1.401(4)
C105 C110 1.408(4)
C106 C107 1.407(4)
C107 C108 1.374(4)
C108 C109 1.417(4)
C108 H108 0.9500
C109 C110 1.366(4)
C109 H109 0.9500
C110 H110 0.9500
C111 C112 1.502(4)
C111 H11C 0.9900
C111 H11D 0.9900
C112 C113 1.382(4)
C113 C114 1.376(4)
C113 H113 0.9500
C114 C115 1.376(5)
C114 H114 0.9500
C115 C116 1.370(4)
C115 H115 0.9500
C116 H116 0.9500
C117 C118 1.502(4)
C117 H11E 0.9900
C117 H11F 0.9900
C118 C119 1.376(4)
C119 C120 1.391(4)
C119 H119 0.9500
C120 C121 1.374(5)
C120 H120 0.9500
C121 C122 1.371(4)
C121 H121 0.9500
C122 H122 0.9500
N9 C23 1.161(6)
N10 C25 1.150(4)
N11 C27 1.133(4)
C23 C24 1.471(6)
C24 H24A 0.9800
C24 H24B 0.9800
C24 H24C 0.9800
C25 C26 1.432(5)
C26 H26A 0.9800
C26 H26B 0.9800
C26 H26C 0.9800
C27 C28 1.454(4)
C28 H28A 0.9800
C28 H28B 0.9800
C28 H28C 0.9800

loop_
_geom_torsion_atom_site_label_1
_geom_torsion_atom_site_label_2
_geom_torsion_atom_site_label_3
_geom_torsion_atom_site_label_4
_geom_torsion
C11 N1 C1 C2 121.6(2)
C17 N1 C1 C2 -112.6(2)
Fe1 N1 C1 C2 7.7(3)
C6 N2 C2 C3 0.3(4)
Fe1 N2 C2 C3 178.07(18)
C6 N2 C2 C1 -178.1(2)
Fe1 N2 C2 C1 -0.4(3)
N1 C1 C2 N2 -5.2(3)
N1 C1 C2 C3 176.5(2)
N2 C2 C3 C4 0.6(4)
C1 C2 C3 C4 178.9(3)
C2 C3 C4 C5 -0.4(4)
C3 C4 C5 C6 -0.7(4)
C3 C4 C5 C10 -179.8(3)
C2 N2 C6 C5 -1.5(4)
Fe1 N2 C6 C5 -179.51(19)
C2 N2 C6 C7 178.3(2)
Fe1 N2 C6 C7 0.3(3)
C10 C5 C6 N2 -179.1(2)
C4 C5 C6 N2 1.7(4)
C10 C5 C6 C7 1.1(4)
C4 C5 C6 C7 -178.1(2)
Fe1 O1 C7 C8 -179.1(2)
Fe1 O1 C7 C6 1.1(3)
N2 C6 C7 O1 -0.9(3)
C5 C6 C7 O1 178.9(2)
N2 C6 C7 C8 179.3(2)
C5 C6 C7 C8 -0.9(4)
O1 C7 C8 C9 -179.6(3)
C6 C7 C8 C9 0.1(4)
C7 C8 C9 C10 0.4(5)
C8 C9 C10 C5 -0.2(5)
C6 C5 C10 C9 -0.6(4)
C4 C5 C10 C9 178.6(3)
C17 N1 C11 C12 160.9(2)
C1 N1 C11 C12 -74.3(3)
Fe1 N1 C11 C12 46.0(2)
C16 N3 C12 C13 1.6(4)
Fe1 N3 C12 C13 -173.5(2)
C16 N3 C12 C11 -177.9(2)
Fe1 N3 C12 C11 7.0(3)
N1 C11 C12 N3 -38.6(3)
N1 C11 C12 C13 141.8(3)
N3 C12 C13 C14 -2.2(5)
C11 C12 C13 C14 177.2(3)
C12 C13 C14 C15 0.9(6)
C13 C14 C15 C16 1.0(6)
C12 N3 C16 C15 0.3(4)
Fe1 N3 C16 C15 175.1(2)
C14 C15 C16 N3 -1.7(5)
C11 N1 C17 C18 -144.4(2)
C1 N1 C17 C18 91.1(2)
Fe1 N1 C17 C18 -32.4(2)
C22 N4 C18 C19 -1.8(4)
Fe1 N4 C18 C19 177.07(19)
C22 N4 C18 C17 173.6(2)
Fe1 N4 C18 C17 -7.6(3)
N1 C17 C18 N4 28.4(3)
N1 C17 C18 C19 -156.3(2)
N4 C18 C19 C20 2.6(4)
C17 C18 C19 C20 -172.5(3)
C18 C19 C20 C21 -1.2(4)
C19 C20 C21 C22 -0.9(4)
C18 N4 C22 C21 -0.4(4)
Fe1 N4 C22 C21 -179.3(2)
C20 C21 C22 N4 1.8(4)
C117 N5 C101 C102 -115.6(2)
C111 N5 C101 C102 119.5(2)
Fe2 N5 C101 C102 1.8(3)
C106 N6 C102 C103 -0.1(4)
Fe2 N6 C102 C103 -177.26(18)
C106 N6 C102 C101 180.0(2)
Fe2 N6 C102 C101 2.9(3)
N5 C101 C102 N6 -2.9(3)
N5 C101 C102 C103 177.2(2)
N6 C102 C103 C104 0.2(4)
C101 C102 C103 C104 -179.9(3)
C102 C103 C104 C105 0.1(4)
C103 C104 C105 C106 -0.5(4)
C103 C104 C105 C110 180.0(3)
C102 N6 C106 C105 -0.3(4)
Fe2 N6 C106 C105 177.16(19)
C102 N6 C106 C107 179.9(2)
Fe2 N6 C106 C107 -2.7(3)
C110 C105 C106 N6 -179.8(2)
C104 C105 C106 N6 0.6(4)
C110 C105 C106 C107 0.1(4)
C104 C105 C106 C107 -179.6(2)
Fe2 O2 C107 C108 -177.2(2)
Fe2 O2 C107 C106 2.9(3)
N6 C106 C107 O2 0.0(3)
C105 C106 C107 O2 -179.8(2)
N6 C106 C107 C108 -179.8(2)
C105 C106 C107 C108 0.3(4)
O2 C107 C108 C109 179.8(2)
C106 C107 C108 C109 -0.4(4)
C107 C108 C109 C110 0.0(4)
C108 C109 C110 C105 0.4(4)
C106 C105 C110 C109 -0.4(4)
C104 C105 C110 C109 179.2(3)
C117 N5 C111 C112 152.9(2)
C101 N5 C111 C112 -82.6(2)
Fe2 N5 C111 C112 38.9(2)
C116 N7 C112 C113 1.7(4)
Fe2 N7 C112 C113 -170.7(2)
C116 N7 C112 C111 -174.1(2)
Fe2 N7 C112 C111 13.5(3)
N5 C111 C112 N7 -36.9(3)
N5 C111 C112 C113 147.4(3)
N7 C112 C113 C114 -1.5(4)
C111 C112 C113 C114 173.9(3)
C112 C113 C114 C115 -0.1(5)
C113 C114 C115 C116 1.5(5)
C112 N7 C116 C115 -0.2(4)
Fe2 N7 C116 C115 171.9(2)
C114 C115 C116 N7 -1.4(5)
C111 N5 C117 C118 -154.3(2)
C101 N5 C117 C118 81.6(3)
Fe2 N5 C117 C118 -39.9(2)
C122 N8 C118 C119 -1.0(4)
Fe2 N8 C118 C119 175.4(2)
C122 N8 C118 C117 175.8(2)
Fe2 N8 C118 C117 -7.8(3)
N5 C117 C118 N8 34.2(3)
N5 C117 C118 C119 -149.0(3)
N8 C118 C119 C120 1.1(4)
C117 C118 C119 C120 -175.5(3)
C118 C119 C120 C121 -0.2(5)
C119 C120 C121 C122 -0.8(5)
C118 N8 C122 C121 -0.1(4)
Fe2 N8 C122 C121 -176.3(2)
C120 C121 C122 N8 1.0(5)
